data_4320898
loop_
_publ_author_name
'Yan Z. Voloshin'
'Oleg A. Varzatskii'
'Tatyana E. Kron'
'Vitaly K. Belsky'
'Valery E. Zavodnik'
'Nataly G. Strizhakova'
'Alexey V. Palchik'

_publ_contact_author 'Yan Z. Voloshin'
_publ_contact_author_email voloshin@cc.nifhi.ac.ru
_publ_section_title
;
 Triribbed-Functionalized Clathrochelate Iron(II) Dioximates as a New and
 Promising Tool To Obtain Polynucleating and Polynuclear Compounds with
 Improved Properties
;
_journal_name_full 'Inorganic Chemistry'
_journal_page_first 1907
_journal_page_last 1918
_journal_paper_doi 10.1021/ic990476n
_journal_volume 39
_journal_year 2000
_chemical_formula_sum 'C14 H18 B2 Cl6 Fe N6 O6'
_chemical_formula_weight 656.51
_chemical_name_systematic
; 
 ? 
;
_space_group_IT_number 15
_symmetry_cell_setting monoclinic
_symmetry_space_group_name_Hall '-C 2yc'
_symmetry_space_group_name_H-M 'C 1 2/c 1'
_atom_sites_solution_hydrogens geom
_atom_sites_solution_primary direct
_atom_sites_solution_secondary difmap
_audit_creation_method SHELXL-97
_cell_angle_alpha 90.00
_cell_angle_beta 130.53(3)
_cell_angle_gamma 90.00
_cell_formula_units_Z 4
_cell_length_a 25.075(5)
_cell_length_b 8.135(2)
_cell_length_c 16.415(3)
_cell_measurement_reflns_used 24
_cell_measurement_temperature 293(2)
_cell_measurement_theta_max 13
_cell_measurement_theta_min 11
_cell_volume 2545.0(15)
_computing_structure_refinement 'SHELXL-97 (Sheldrick, 1997)'
_computing_structure_solution 'SHELXS-97 (Sheldrick, 1990)'
_diffrn_ambient_temperature 293(2)
_diffrn_measured_fraction_theta_full 0.307
_diffrn_measured_fraction_theta_max 0.307
_diffrn_measurement_device_type CAD4
_diffrn_measurement_method theta/2theta
_diffrn_radiation_monochromator filter
_diffrn_radiation_source 'fine-focus sealed tube'
_diffrn_radiation_type MoK\a
_diffrn_radiation_wavelength 0.71073
_diffrn_reflns_av_R_equivalents 0.0136
_diffrn_reflns_av_sigmaI/netI 0.0172
_diffrn_reflns_limit_h_max 22
_diffrn_reflns_limit_h_min -31
_diffrn_reflns_limit_k_max 10
_diffrn_reflns_limit_k_min 0
_diffrn_reflns_limit_l_max 20
_diffrn_reflns_limit_l_min 0
_diffrn_reflns_number 1791
_diffrn_reflns_theta_full 26.46
_diffrn_reflns_theta_max 26.46
_diffrn_reflns_theta_min 2.14
_diffrn_standards_decay_% .5
_exptl_absorpt_coefficient_mu 1.266
_exptl_absorpt_correction_T_max 0.9279
_exptl_absorpt_correction_T_min 0.4710
_exptl_absorpt_correction_type empiric
_exptl_crystal_colour red
_exptl_crystal_density_diffrn 1.713
_exptl_crystal_density_method 'not measured'
_exptl_crystal_description prizm
_exptl_crystal_F_000 1320
_exptl_crystal_size_max 0.70
_exptl_crystal_size_mid 0.30
_exptl_crystal_size_min 0.06
_refine_diff_density_max 0.602
_refine_diff_density_min -0.428
_refine_diff_density_rms 0.063
_refine_ls_extinction_coef 0.00054(19)
_refine_ls_extinction_expression Fc^*^=kFc[1+0.001xFc^2^\l^3^/sin(2\q)]^-1/4^
_refine_ls_extinction_method SHELXL
_refine_ls_goodness_of_fit_ref 1.039
_refine_ls_hydrogen_treatment mixed
_refine_ls_matrix_type full
_refine_ls_number_parameters 187
_refine_ls_number_reflns 1728
_refine_ls_number_restraints 0
_refine_ls_restrained_S_all 1.039
_refine_ls_R_factor_all 0.0379
_refine_ls_R_factor_gt 0.0379
_refine_ls_shift/su_max 0.076
_refine_ls_shift/su_mean 0.006
_refine_ls_structure_factor_coef Fsqd
_refine_ls_weighting_details 'w=1/[\s^2^(Fo^2^)+(0.0522P)^2^+8.9884P] where P=(Fo^2^+2Fc^2^)/3'
_refine_ls_weighting_scheme calc
_refine_ls_wR_factor_gt 0.1007
_refine_ls_wR_factor_ref 0.1008
_reflns_number_gt 1727
_reflns_number_total 1728
_reflns_threshold_expression >2sigma(I)
_cod_data_source_file ic990476n_2.cif
_cod_data_source_block yv20
_cod_depositor_comments
;
The following automatic conversions were performed:

'_symmetry_cell_setting' tag value 'monocl' was replaced with
'monoclinic' value as specified in the replacement file
'/home/robertas/cod-tools/perl-scripts/inputs/replacement_values.lst'.

Automatic conversion script
Id: cif_fix_values 3143 2015-03-26 13:38:13Z robertas 

The following automatic conversions were performed:

'_refine_ls_weighting_scheme' value 'calc
w=1/[\s^2^(Fo^2^)+(0.0522P)^2^+8.9884P] where P=(Fo^2^+2Fc^2^)/3' was
changed to 'calc'. New tag '_refine_ls_weighting_details' was
created. The value of the new tag was set to
'w=1/[\s^2^(Fo^2^)+(0.0522P)^2^+8.9884P] where P=(Fo^2^+2Fc^2^)/3'.

Automatic conversion script
Id: cif_fix_values 3143 2015-03-26 13:38:13Z robertas 
;
_cod_original_cell_volume 2545.0(9)
_cod_database_code 4320898

loop_
_symmetry_equiv_pos_as_xyz
'x, y, z'
'-x, y, -z+1/2'
'x+1/2, y+1/2, z'
'-x+1/2, y+1/2, -z+1/2'
'-x, -y, -z'
'x, -y, z-1/2'
'-x+1/2, -y+1/2, -z'
'x+1/2, -y+1/2, z-1/2'

loop_
_atom_site_label
_atom_site_type_symbol
_atom_site_fract_x
_atom_site_fract_y
_atom_site_fract_z
_atom_site_U_iso_or_equiv
_atom_site_adp_type
_atom_site_occupancy
_atom_site_calc_flag
_atom_site_refinement_flags
_atom_site_disorder_assembly
_atom_site_disorder_group
Fe Fe 0.5000 0.35432(9) 0.2500 0.0334(2) Uani 1 d S . .
Cl1 Cl 0.69869(5) 0.11223(19) 0.38606(9) 0.0698(4) Uani 1 d . . .
Cl2 Cl 0.41494(6) 0.08946(18) 0.37655(9) 0.0668(4) Uani 1 d . . .
Cl3 Cl 0.55381(7) 0.85465(14) 0.38152(9) 0.0679(4) Uani 1 d . . .
B B 0.6015(2) 0.3536(6) 0.4934(3) 0.0441(10) Uani 1 d . . .
O1 O 0.6412(2) 0.3242(6) 0.4540(4) 0.0388(11) Uani 0.67 d P . .
O1A O 0.6269(6) 0.2304(19) 0.4567(8) 0.068(3) Uani 0.33 d P . .
O2 O 0.5480(3) 0.2246(7) 0.4514(4) 0.0380(11) Uani 0.67 d P . .
O2A O 0.5311(7) 0.292(2) 0.4535(10) 0.063(4) Uani 0.33 d P . .
O3 O 0.5668(2) 0.5213(7) 0.4527(4) 0.0376(11) Uani 0.67 d P . .
O3A O 0.5973(7) 0.5133(16) 0.4548(9) 0.067(3) Uani 0.33 d P . .
N1 N 0.59528(18) 0.2864(6) 0.3465(3) 0.0643(12) Uani 1 d . . .
N2 N 0.49216(18) 0.2421(5) 0.3436(2) 0.0539(9) Uani 1 d . . .
N3 N 0.5311(2) 0.5356(5) 0.3447(3) 0.0579(10) Uani 1 d . . .
C1 C 0.61781(19) 0.1965(5) 0.3096(3) 0.0448(9) Uani 1 d . . .
C2 C 0.4324(2) 0.1817(5) 0.3037(3) 0.0421(9) Uani 1 d . . .
C3 C 0.5212(2) 0.6809(5) 0.3068(3) 0.0463(9) Uani 1 d . . .
C4 C 0.6555(2) 0.3492(6) 0.6205(3) 0.0549(11) Uani 1 d . . .
C5 C 0.6276(3) 0.4082(8) 0.6733(4) 0.0731(15) Uani 1 d . . .
C6 C 0.6727(5) 0.3811(14) 0.7905(5) 0.138(4) Uani 1 d . . .
C7 C 0.7397(5) 0.3803(18) 0.8575(7) 0.184(6) Uani 1 d . . .
H41 H 0.6911 0.4393 0.6512 0.090 Uiso 1 d . . .
H42 H 0.6779 0.2453 0.6552 0.090 Uiso 1 d . . .
H51 H 0.5809 0.3487 0.6431 0.090 Uiso 1 d . . .
H52 H 0.6111 0.5531 0.6464 0.090 Uiso 1 d . . .
H61 H 0.6623 0.2649 0.8034 0.120 Uiso 1 d . . .
H62 H 0.6469 0.4462 0.8103 0.120 Uiso 1 d . . .
H71 H 0.7547 0.3518 0.9275 0.140 Uiso 1 d . . .
H72 H 0.7492 0.2645 0.8373 0.140 Uiso 1 d . . .
H73 H 0.7612 0.4549 0.8537 0.140 Uiso 1 d . . .

loop_
_atom_site_aniso_label
_atom_site_aniso_U_11
_atom_site_aniso_U_22
_atom_site_aniso_U_33
_atom_site_aniso_U_23
_atom_site_aniso_U_13
_atom_site_aniso_U_12
Fe 0.0336(4) 0.0400(4) 0.0312(4) 0.000 0.0231(3) 0.000
Cl1 0.0418(5) 0.1037(11) 0.0545(6) -0.0104(6) 0.0271(5) 0.0194(6)
Cl2 0.0659(7) 0.0920(9) 0.0551(6) 0.0152(6) 0.0449(6) -0.0098(6)
Cl3 0.0976(9) 0.0454(6) 0.0576(7) -0.0112(5) 0.0490(7) -0.0089(6)
B 0.044(2) 0.054(3) 0.036(2) 0.001(2) 0.0263(19) 0.006(2)
O1 0.033(2) 0.052(3) 0.028(2) -0.004(2) 0.0180(17) 0.000(2)
O1A 0.062(7) 0.108(10) 0.033(5) 0.005(7) 0.030(5) 0.032(7)
O2 0.038(3) 0.050(3) 0.028(2) 0.004(2) 0.0221(19) 0.005(2)
O2A 0.053(7) 0.111(13) 0.038(5) -0.012(7) 0.035(5) -0.020(7)
O3 0.042(3) 0.046(3) 0.030(2) -0.0007(17) 0.026(2) 0.006(2)
O3A 0.080(9) 0.053(6) 0.042(5) -0.008(4) 0.029(7) -0.009(7)
N1 0.0444(19) 0.109(3) 0.0307(16) -0.0043(19) 0.0206(15) 0.023(2)
N2 0.0511(19) 0.071(2) 0.0322(16) 0.0041(16) 0.0238(15) -0.0138(18)
N3 0.074(2) 0.048(2) 0.0354(18) -0.0017(15) 0.0285(18) -0.0055(18)
C1 0.0370(18) 0.057(3) 0.043(2) -0.0057(18) 0.0276(17) 0.0038(17)
C2 0.046(2) 0.045(2) 0.044(2) 0.0064(16) 0.0335(18) -0.0001(17)
C3 0.059(2) 0.037(2) 0.048(2) -0.0041(17) 0.037(2) -0.0054(17)
C4 0.049(2) 0.075(3) 0.0353(19) -0.001(2) 0.0255(18) 0.008(2)
C5 0.072(3) 0.104(4) 0.049(3) -0.002(3) 0.042(2) 0.014(3)
C6 0.113(6) 0.240(11) 0.051(3) 0.006(5) 0.048(4) 0.066(7)
C7 0.112(7) 0.344(18) 0.072(5) -0.038(8) 0.049(5) -0.009(9)

loop_
_atom_type_symbol
_atom_type_description
_atom_type_scat_dispersion_real
_atom_type_scat_dispersion_imag
_atom_type_scat_source
C C 0.0033 0.0016 'International Tables Vol C Tables 4.2.6.8 and 6.1.1.4'
H H 0.0000 0.0000 'International Tables Vol C Tables 4.2.6.8 and 6.1.1.4'
B B 0.0013 0.0007 'International Tables Vol C Tables 4.2.6.8 and 6.1.1.4'
N N 0.0061 0.0033 'International Tables Vol C Tables 4.2.6.8 and 6.1.1.4'
O O 0.0106 0.0060 'International Tables Vol C Tables 4.2.6.8 and 6.1.1.4'
Cl Cl 0.1484 0.1585 'International Tables Vol C Tables 4.2.6.8 and 6.1.1.4'
Fe Fe 0.3463 0.8444 'International Tables Vol C Tables 4.2.6.8 and 6.1.1.4'

loop_
_geom_angle_atom_site_label_1
_geom_angle_atom_site_label_2
_geom_angle_atom_site_label_3
_geom_angle
_geom_angle_site_symmetry_1
_geom_angle_site_symmetry_3
_geom_angle_publ_flag
N1 Fe N1 146.2(3) 2_655 . ?
N1 Fe N2 85.48(17) 2_655 2_655 ?
N1 Fe N2 78.46(14) . 2_655 ?
N1 Fe N2 78.46(14) 2_655 . ?
N1 Fe N2 85.48(17) . . ?
N2 Fe N2 122.7(3) 2_655 . ?
N1 Fe N3 122.19(19) 2_655 . ?
N1 Fe N3 85.30(17) . . ?
N2 Fe N3 145.87(18) 2_655 . ?
N2 Fe N3 85.12(16) . . ?
N1 Fe N3 85.30(17) 2_655 2_655 ?
N1 Fe N3 122.19(19) . 2_655 ?
N2 Fe N3 85.12(16) 2_655 2_655 ?
N2 Fe N3 145.87(17) . 2_655 ?
N3 Fe N3 78.4(2) . 2_655 ?
O3A B O2 131.4(6) . . ?
O3A B O1A 111.0(8) . . ?
O2 B O1A 80.4(7) . . ?
O3A B O2A 112.5(8) . . ?
O2 B O2A 27.3(5) . . ?
O1A B O2A 106.5(8) . . ?
O3A B O1 80.3(6) . . ?
O2 B O1 109.8(4) . . ?
O1A B O1 32.9(5) . . ?
O2A B O1 131.8(6) . . ?
O3A B O3 29.2(5) . . ?
O2 B O3 110.2(4) . . ?
O1A B O3 133.7(6) . . ?
O2A B O3 86.1(7) . . ?
O1 B O3 107.5(4) . . ?
O3A B C4 111.2(6) . . ?
O2 B C4 109.7(4) . . ?
O1A B C4 106.9(5) . . ?
O2A B C4 108.7(6) . . ?
O1 B C4 108.8(4) . . ?
O3 B C4 110.8(4) . . ?
O1A O1 N1 80.7(9) . . ?
O1A O1 B 72.8(9) . . ?
N1 O1 B 110.3(4) . . ?
O1 O1A N1 65.0(9) . . ?
O1 O1A B 74.3(10) . . ?
N1 O1A B 104.5(8) . . ?
O2A O2 N2 80.9(13) . . ?
O2A O2 B 79.3(15) . . ?
N2 O2 B 112.5(5) . . ?
O2 O2A N2 70.2(12) . . ?
O2 O2A B 73.3(13) . . ?
N2 O2A B 106.6(7) . . ?
O3A O3 N3 81.6(12) . . ?
O3A O3 B 68.0(13) . . ?
N3 O3 B 110.5(4) . . ?
O3 O3A B 82.9(14) . . ?
O3 O3A N3 68.1(11) . . ?
B O3A N3 111.1(9) . . ?
C1 N1 O1 118.1(4) . . ?
C1 N1 O1A 110.2(5) . . ?
O1 N1 O1A 34.3(5) . . ?
C1 N1 Fe 118.1(3) . . ?
O1 N1 Fe 123.8(3) . . ?
O1A N1 Fe 119.2(5) . . ?
C2 N2 O2 119.4(4) . . ?
C2 N2 O2A 111.3(6) . . ?
O2 N2 O2A 28.9(5) . . ?
C2 N2 Fe 118.1(3) . . ?
O2 N2 Fe 122.4(3) . . ?
O2A N2 Fe 122.2(6) . . ?
C3 N3 O3 117.5(4) . . ?
C3 N3 O3A 114.8(6) . . ?
O3 N3 O3A 30.2(5) . . ?
C3 N3 Fe 118.1(3) . . ?
O3 N3 Fe 124.4(3) . . ?
O3A N3 Fe 116.4(6) . . ?
N1 C1 C2 112.2(3) . 2_655 ?
N1 C1 Cl1 124.2(3) . . ?
C2 C1 Cl1 123.6(3) 2_655 . ?
N2 C2 C1 112.6(3) . 2_655 ?
N2 C2 Cl2 124.3(3) . . ?
C1 C2 Cl2 123.1(3) 2_655 . ?
N3 C3 C3 112.3(2) . 2_655 ?
N3 C3 Cl3 124.6(3) . . ?
C3 C3 Cl3 123.12(14) 2_655 . ?
C5 C4 B 115.6(4) . . ?
C6 C5 C4 116.9(5) . . ?
C7 C6 C5 125.8(8) . . ?

loop_
_geom_bond_atom_site_label_1
_geom_bond_atom_site_label_2
_geom_bond_distance
_geom_bond_site_symmetry_2
_geom_bond_publ_flag
Fe N1 1.898(3) 2_655 ?
Fe N1 1.898(3) . ?
Fe N2 1.904(3) 2_655 ?
Fe N2 1.904(3) . ?
Fe N3 1.904(4) . ?
Fe N3 1.904(4) 2_655 ?
Cl1 C1 1.688(4) . ?
Cl2 C2 1.692(4) . ?
Cl3 C3 1.693(4) . ?
B O3A 1.420(14) . ?
B O2 1.475(8) . ?
B O1A 1.507(12) . ?
B O2A 1.513(13) . ?
B O1 1.518(6) . ?
B O3 1.520(7) . ?
B C4 1.586(5) . ?
O1 O1A 0.857(14) . ?
O1 N1 1.376(6) . ?
O1A N1 1.499(11) . ?
O2 O2A 0.707(13) . ?
O2 N2 1.376(6) . ?
O2A N2 1.444(12) . ?
O3 O3A 0.747(12) . ?
O3 N3 1.376(6) . ?
O3A N3 1.467(13) . ?
N1 C1 1.290(5) . ?
N2 C2 1.281(5) . ?
N3 C3 1.283(5) . ?
C1 C2 1.420(5) 2_655 ?
C2 C1 1.420(5) 2_655 ?
C3 C3 1.425(8) 2_655 ?
C4 C5 1.500(6) . ?
C5 C6 1.484(7) . ?
C6 C7 1.276(11) . ?
